data_7041601
loop_
_publ_author_name
'Ypsilantis, Konstantinos'
'Tsolis, Theodoros'
'Kourtellaris, Andreas'
'Manos, Manolis J.'
'Plakatouras, John C.'
'Garoufis, Achilleas'

_publ_section_title
;
 Synthesis, reactivity and characterization of Pt(ii) complexes with N,N'
 chelating ligands; structure and dimethylsulfoxide reactivity
 relationship.
;
_journal_issue 5
_journal_name_full 'Dalton transactions (Cambridge, England : 2003)'
_journal_page_first 1467
_journal_page_last 1480
_journal_paper_doi 10.1039/c6dt04035g
_journal_volume 46
_journal_year 2017
_chemical_formula_moiety 'C15 H15 Cl2 N3 O Pt S'
_chemical_formula_sum 'C15 H15 Cl2 N3 O Pt S'
_chemical_formula_weight 551.35
_chemical_name_systematic
;
 ?
;
_space_group_crystal_system monoclinic
_space_group_IT_number 15
_space_group_name_Hall '-C 2yc'
_space_group_name_H-M_alt 'C 1 2/c 1'
_symmetry_space_group_name_Hall '-C 2yc'
_symmetry_space_group_name_H-M 'C 1 2/c 1'
_atom_sites_solution_hydrogens geom
_audit_creation_method SHELXL-2014
_audit_update_record
;
2016-12-05 deposited with the CCDC.
2016-12-30 downloaded from the CCDC.
;
_cell_angle_alpha 90
_cell_angle_beta 98.1190(10)
_cell_angle_gamma 90
_cell_formula_units_Z 8
_cell_length_a 20.870(2)
_cell_length_b 7.7840(6)
_cell_length_c 20.870(2)
_cell_measurement_reflns_used 4558
_cell_measurement_temperature 100.40(14)
_cell_measurement_theta_max 28.9490
_cell_measurement_theta_min 3.2780
_cell_volume 3356.4(5)
_computing_cell_refinement
;
CrysAlisPro, Agilent Technologies,
Version 1.171.36.32 (release 02-08-2013 CrysAlis171 .NET)
(compiled Aug  2 2013,16:46:58)
;
_computing_data_collection
;
CrysAlisPro, Agilent Technologies,
Version 1.171.36.32 (release 02-08-2013 CrysAlis171 .NET)
(compiled Aug  2 2013,16:46:58)
;
_computing_data_reduction
;
CrysAlisPro, Agilent Technologies,
Version 1.171.36.32 (release 02-08-2013 CrysAlis171 .NET)
(compiled Aug  2 2013,16:46:58)
;
_computing_molecular_graphics 'X-Seed (Barbour, 2001)'
_computing_publication_material 'WinGX (Farrugia, 1999)'
_computing_structure_refinement 'SHELXL-2014 (Sheldrick, 2014)'
_computing_structure_solution 'SIR2014 (Giacovazzo, 2015)'
_diffrn_ambient_environment N~2~
_diffrn_ambient_temperature 100.40(14)
_diffrn_detector 'CCD plate'
_diffrn_detector_area_resol_mean 10.4223
_diffrn_detector_type Atlas
_diffrn_measured_fraction_theta_full 0.999
_diffrn_measured_fraction_theta_max 0.916
_diffrn_measurement_device 'four-circle diffractometer'
_diffrn_measurement_device_type 'SuperNova, Dual, Cu at zero, Atlas'
_diffrn_radiation_monochromator mirror
_diffrn_radiation_probe x-ray
_diffrn_radiation_type 'Mo K\a'
_diffrn_radiation_wavelength 0.71073
_diffrn_reflns_av_R_equivalents 0.0930
_diffrn_reflns_av_unetI/netI 0.1023
_diffrn_reflns_Laue_measured_fraction_full 0.999
_diffrn_reflns_Laue_measured_fraction_max 0.916
_diffrn_reflns_limit_h_max 28
_diffrn_reflns_limit_h_min -26
_diffrn_reflns_limit_k_max 6
_diffrn_reflns_limit_k_min -10
_diffrn_reflns_limit_l_max 24
_diffrn_reflns_limit_l_min -26
_diffrn_reflns_number 18472
_diffrn_reflns_point_group_measured_fraction_full 0.999
_diffrn_reflns_point_group_measured_fraction_max 0.916
_diffrn_reflns_theta_full 25.242
_diffrn_reflns_theta_max 29.327
_diffrn_reflns_theta_min 2.796
_diffrn_source 'SuperNova (Mo) X-ray Source'
_exptl_absorpt_coefficient_mu 8.810
_exptl_absorpt_correction_T_max 1.00000
_exptl_absorpt_correction_T_min 0.59315
_exptl_absorpt_correction_type multi-scan
_exptl_absorpt_process_details
;
CrysAlisPro, Agilent Technologies,
Version 1.171.37.35h (release 09-02-2015 CrysAlis171 .NET)
(compiled Feb  9 2015,16:26:32)
Empirical absorption correction using spherical harmonics,
 implemented in SCALE3 ABSPACK scaling algorithm.
;
_exptl_crystal_colour ORANGE
_exptl_crystal_density_diffrn 2.182
_exptl_crystal_density_meas ?
_exptl_crystal_description PRISM
_exptl_crystal_F_000 2096
_exptl_crystal_size_max 0.15
_exptl_crystal_size_mid 0.12
_exptl_crystal_size_min 0.09
_refine_diff_density_max 4.666
_refine_diff_density_min -4.082
_refine_diff_density_rms 0.349
_refine_ls_extinction_method none
_refine_ls_goodness_of_fit_ref 1.013
_refine_ls_hydrogen_treatment constr
_refine_ls_matrix_type full
_refine_ls_number_parameters 211
_refine_ls_number_reflns 5712
_refine_ls_number_restraints 0
_refine_ls_restrained_S_all 1.013
_refine_ls_R_factor_all 0.0774
_refine_ls_R_factor_gt 0.0574
_refine_ls_shift/su_max 0.001
_refine_ls_shift/su_mean 0.000
_refine_ls_structure_factor_coef Fsqd
_refine_ls_weighting_details 'w=1/[\s^2^(Fo^2^)+(0.0628P)^2^] where P=(Fo^2^+2Fc^2^)/3'
_refine_ls_weighting_scheme calc
_refine_ls_wR_factor_gt 0.1274
_refine_ls_wR_factor_ref 0.1471
_reflns_Friedel_coverage 0.000
_reflns_number_gt 4301
_reflns_number_total 5712
_reflns_threshold_expression 'I > 2\s(I)'
_cod_data_source_file c6dt04035g2.cif
_cod_data_source_block compound2
_cod_depositor_comments
;
The following automatic conversions were performed:

'_exptl_crystal_density_meas' value 'none' was changed to '?' - the
value is perceived as not measured.

Automatic conversion script
Id: cif_fix_values 4268 2015-11-12 08:31:59Z antanas 

 Adding full bibliography for 7041599--7041602.cif.
;
_cod_database_code 7041601
_shelx_space_group_comment
;
The symmetry employed for this shelxl refinement is uniquely defined
by the following loop, which should always be used as a source of
symmetry information in preference to the above space-group names.
They are only intended as comments.
;
_shelxl_version_number 2014-3

loop_
_space_group_symop_operation_xyz
'x, y, z'
'-x, y, -z+1/2'
'x+1/2, y+1/2, z'
'-x+1/2, y+1/2, -z+1/2'
'-x, -y, -z'
'x, -y, z-1/2'
'-x+1/2, -y+1/2, -z'
'x+1/2, -y+1/2, z-1/2'

loop_
_atom_site_label
_atom_site_type_symbol
_atom_site_fract_x
_atom_site_fract_y
_atom_site_fract_z
_atom_site_U_iso_or_equiv
_atom_site_adp_type
_atom_site_occupancy
_atom_site_site_symmetry_order
_atom_site_calc_flag
_atom_site_refinement_flags_posn
_atom_site_refinement_flags_adp
Pt Pt 0.83093(2) 0.21321(4) 0.15382(2) 0.01652(15) Uani 1 1 d . .
Cl1 Cl 0.72354(13) 0.2172(3) 0.10725(14) 0.0188(6) Uani 1 1 d . .
Cl2 Cl 0.93966(13) 0.2109(3) 0.19343(15) 0.0227(6) Uani 1 1 d . .
S1 S 0.81005(11) 0.3393(3) 0.24371(12) 0.0208(5) Uani 1 1 d . .
C7 C 0.8088(4) -0.4285(12) 0.0357(5) 0.023(2) Uani 1 1 d . .
H7 H 0.7961 -0.5410 0.0256 0.027 Uiso 1 1 calc R U
N4 N 0.8553(4) 0.0875(10) 0.0742(4) 0.0192(17) Uani 1 1 d . .
O1 O 0.7423(3) 0.3778(9) 0.2505(3) 0.0229(15) Uani 1 1 d . .
N1 N 0.8977(3) -0.0826(10) -0.0311(4) 0.0209(18) Uani 1 1 d . .
C8a C 0.8624(4) -0.1667(13) 0.0095(5) 0.015(2) Uani 1 1 d . .
C2 C 0.9105(4) 0.0804(12) -0.0188(4) 0.017(2) Uani 1 1 d . .
C3 C 0.8891(4) 0.1655(15) 0.0347(5) 0.022(2) Uani 1 1 d . .
H3 H 0.8996 0.2807 0.0419 0.026 Uiso 1 1 calc R U
C1S C 0.8439(7) 0.2132(15) 0.3096(6) 0.033(3) Uani 1 1 d . .
H1S1 H 0.8351 0.2650 0.3491 0.049 Uiso 1 1 calc R U
H1S2 H 0.8899 0.2053 0.3099 0.049 Uiso 1 1 calc R U
H1S3 H 0.8253 0.1002 0.3057 0.049 Uiso 1 1 calc R U
C4a C 0.8408(4) -0.0869(13) 0.0630(5) 0.021(2) Uani 1 1 d . .
C2S C 0.8558(5) 0.5332(14) 0.2588(5) 0.029(3) Uani 1 1 d . .
H2S1 H 0.8412 0.6160 0.2258 0.044 Uiso 1 1 calc R U
H2S2 H 0.9008 0.5093 0.2583 0.044 Uiso 1 1 calc R U
H2S3 H 0.8498 0.5784 0.3003 0.044 Uiso 1 1 calc R U
C8 C 0.8462(5) -0.3435(15) -0.0019(5) 0.023(2) Uani 1 1 d . .
H8 H 0.8615 -0.4012 -0.0357 0.028 Uiso 1 1 calc R U
C5' C 1.0159(5) 0.3741(15) -0.1377(5) 0.026(3) Uani 1 1 d . .
H5' H 1.0388 0.4436 -0.1628 0.031 Uiso 1 1 calc R U
C4' C 1.0113(6) 0.1997(16) -0.1478(7) 0.030(3) Uani 1 1 d . .
H4' H 1.0318 0.1487 -0.1797 0.035 Uiso 1 1 calc R U
N1' N 0.9513(4) 0.3531(12) -0.0507(5) 0.026(2) Uani 1 1 d . .
C3' C 0.9757(5) 0.0998(13) -0.1101(5) 0.020(2) Uani 1 1 d . .
H3' H 0.9712 -0.0179 -0.1171 0.025 Uiso 1 1 calc R U
C6 C 0.7894(5) -0.3490(14) 0.0889(5) 0.023(2) Uani 1 1 d . .
H6 H 0.7656 -0.4102 0.1158 0.028 Uiso 1 1 calc R U
C5 C 0.8052(5) -0.1768(14) 0.1029(6) 0.023(2) Uani 1 1 d . .
H5 H 0.7919 -0.1235 0.1386 0.028 Uiso 1 1 calc R U
C6' C 0.9850(5) 0.4427(14) -0.0888(6) 0.028(3) Uani 1 1 d . .
H6' H 0.9882 0.5607 -0.0821 0.034 Uiso 1 1 calc R U
C2' C 0.9473(5) 0.1790(15) -0.0620(6) 0.025(3) Uani 1 1 d . .

loop_
_atom_site_aniso_label
_atom_site_aniso_U_11
_atom_site_aniso_U_22
_atom_site_aniso_U_33
_atom_site_aniso_U_23
_atom_site_aniso_U_13
_atom_site_aniso_U_12
Pt 0.0181(2) 0.0118(2) 0.0188(3) -0.00167(16) -0.00051(14) 0.00109(15)
Cl1 0.0161(13) 0.0177(12) 0.0217(14) -0.0027(10) -0.0009(10) 0.0014(9)
Cl2 0.0160(12) 0.0214(13) 0.0291(16) -0.0059(11) -0.0021(10) 0.0027(10)
S1 0.0224(12) 0.0197(13) 0.0191(12) -0.0013(11) -0.0020(9) 0.0000(11)
C7 0.024(5) 0.007(5) 0.034(6) 0.001(5) -0.007(4) 0.004(4)
N4 0.025(4) 0.013(4) 0.018(4) 0.000(4) -0.002(3) 0.006(3)
O1 0.017(3) 0.026(4) 0.026(4) -0.009(3) 0.005(3) 0.005(3)
N1 0.021(4) 0.016(4) 0.024(4) -0.001(4) -0.002(3) 0.001(4)
C8a 0.012(4) 0.011(5) 0.020(5) -0.002(4) 0.000(3) -0.003(4)
C2 0.013(4) 0.017(5) 0.019(5) -0.005(4) -0.002(3) 0.001(4)
C3 0.017(5) 0.026(6) 0.020(5) -0.001(5) -0.005(4) -0.002(5)
C1S 0.043(8) 0.032(7) 0.020(7) 0.003(5) -0.005(5) -0.006(6)
C4a 0.016(4) 0.017(5) 0.027(5) -0.005(4) -0.008(4) 0.005(4)
C2S 0.030(5) 0.021(6) 0.035(6) -0.016(5) 0.000(4) 0.003(5)
C8 0.027(5) 0.018(5) 0.021(5) -0.003(5) -0.006(4) 0.003(5)
C5' 0.022(5) 0.028(6) 0.029(6) -0.007(5) 0.010(4) -0.005(5)
C4' 0.031(7) 0.032(7) 0.028(7) -0.005(6) 0.011(5) -0.002(5)
N1' 0.023(5) 0.020(5) 0.033(5) -0.010(4) 0.002(4) -0.003(4)
C3' 0.023(5) 0.010(5) 0.031(6) 0.001(5) 0.012(4) 0.001(4)
C6 0.029(5) 0.017(5) 0.022(5) 0.001(5) -0.001(4) -0.006(5)
C5 0.021(5) 0.013(5) 0.033(6) -0.001(5) -0.003(4) 0.005(4)
C6' 0.028(6) 0.015(6) 0.042(7) -0.001(5) 0.003(5) -0.007(5)
C2' 0.014(5) 0.025(6) 0.033(7) 0.001(5) -0.003(4) 0.004(5)

loop_
_atom_type_symbol
_atom_type_description
_atom_type_scat_dispersion_real
_atom_type_scat_dispersion_imag
_atom_type_scat_source
C C 0.0033 0.0016 'International Tables Vol C Tables 4.2.6.8 and 6.1.1.4'
H H 0.0000 0.0000 'International Tables Vol C Tables 4.2.6.8 and 6.1.1.4'
N N 0.0061 0.0033 'International Tables Vol C Tables 4.2.6.8 and 6.1.1.4'
O O 0.0106 0.0060 'International Tables Vol C Tables 4.2.6.8 and 6.1.1.4'
S S 0.1246 0.1234 'International Tables Vol C Tables 4.2.6.8 and 6.1.1.4'
Cl Cl 0.1484 0.1585 'International Tables Vol C Tables 4.2.6.8 and 6.1.1.4'
Pt Pt -1.7033 8.3905 'International Tables Vol C Tables 4.2.6.8 and 6.1.1.4'

loop_
_geom_angle_atom_site_label_1
_geom_angle_atom_site_label_2
_geom_angle_atom_site_label_3
_geom_angle
N4 Pt S1 176.1(2)
N4 Pt Cl2 86.7(2)
S1 Pt Cl2 90.07(10)
N4 Pt Cl1 90.1(2)
S1 Pt Cl1 93.16(10)
Cl2 Pt Cl1 176.23(11)
O1 S1 C1S 108.9(6)
O1 S1 C2S 107.9(5)
C1S S1 C2S 100.9(5)
O1 S1 Pt 118.6(3)
C1S S1 Pt 108.1(5)
C2S S1 Pt 111.0(4)
C8 C7 C6 120.3(9)
C8 C7 H7 119.8
C6 C7 H7 119.8
C3 N4 C4a 117.8(9)
C3 N4 Pt 120.4(7)
C4a N4 Pt 121.6(7)
C2 N1 C8a 117.1(9)
N1 C8a C4a 122.8(9)
N1 C8a C8 119.6(8)
C4a C8a C8 117.6(9)
N1 C2 C3 121.6(9)
N1 C2 C2' 119.4(9)
C3 C2 C2' 119.0(9)
N4 C3 C2 122.4(10)
N4 C3 H3 118.8
C2 C3 H3 118.8
S1 C1S H1S1 109.5
S1 C1S H1S2 109.5
H1S1 C1S H1S2 109.5
S1 C1S H1S3 109.5
H1S1 C1S H1S3 109.5
H1S2 C1S H1S3 109.5
C5 C4a N4 120.7(10)
C5 C4a C8a 121.0(9)
N4 C4a C8a 118.3(10)
S1 C2S H2S1 109.5
S1 C2S H2S2 109.5
H2S1 C2S H2S2 109.5
S1 C2S H2S3 109.5
H2S1 C2S H2S3 109.5
H2S2 C2S H2S3 109.5
C7 C8 C8a 121.1(9)
C7 C8 H8 119.5
C8a C8 H8 119.5
C4' C5' C6' 117.6(10)
C4' C5' H5' 121.2
C6' C5' H5' 121.2
C5' C4' C3' 119.7(11)
C5' C4' H4' 120.2
C3' C4' H4' 120.2
C6' N1' C2' 116.0(9)
C2' C3' C4' 118.6(10)
C2' C3' H3' 120.7
C4' C3' H3' 120.7
C7 C6 C5 120.6(10)
C7 C6 H6 119.7
C5 C6 H6 119.7
C4a C5 C6 119.4(10)
C4a C5 H5 120.3
C6 C5 H5 120.3
N1' C6' C5' 125.2(10)
N1' C6' H6' 117.4
C5' C6' H6' 117.4
N1' C2' C3' 122.9(10)
N1' C2' C2 115.5(9)
C3' C2' C2 121.6(10)

loop_
_geom_bond_atom_site_label_1
_geom_bond_atom_site_label_2
_geom_bond_distance
Pt N4 2.053(8)
Pt S1 2.214(3)
Pt Cl2 2.303(3)
Pt Cl1 2.314(3)
S1 O1 1.472(6)
S1 C1S 1.755(12)
S1 C2S 1.790(10)
C7 C8 1.354(15)
C7 C6 1.382(15)
C7 H7 0.9300
N4 C3 1.308(13)
N4 C4a 1.403(13)
N1 C2 1.314(12)
N1 C8a 1.365(13)
C8a C4a 1.405(14)
C8a C8 1.430(16)
C2 C3 1.424(14)
C2 C2' 1.479(15)
C3 H3 0.9300
C1S H1S1 0.9600
C1S H1S2 0.9600
C1S H1S3 0.9600
C4a C5 1.383(16)
C2S H2S1 0.9600
C2S H2S2 0.9600
C2S H2S3 0.9600
C8 H8 0.9300
C5' C4' 1.375(17)
C5' C6' 1.389(15)
C5' H5' 0.9300
C4' C3' 1.394(16)
C4' H4' 0.9300
N1' C6' 1.330(14)
N1' C2' 1.376(16)
C3' C2' 1.380(16)
C3' H3' 0.9300
C6 C5 1.401(17)
C6 H6 0.9300
C5 H5 0.9300
C6' H6' 0.9300
